data_2200811
loop_
_publ_author_name
'Light, Mark E.'
'Camiolo, Salvatore'
'Gale, Philip A.'
'Hursthouse, Michael B.'

_publ_section_title
;
 Methyl 5-methyl-3,4-diphenyl-1<i>H</i>-pyrrole-2-carboxylate
;
_journal_issue 12
_journal_name_full 'Acta Crystallographica Section E'
_journal_page_first o1245
_journal_page_last o1246
_journal_paper_doi 10.1107/S1600536801019225
_journal_volume 57
_journal_year 2001
_chemical_formula_iupac 'C19 H17 N O2'
_chemical_formula_moiety 'C19 H17 N O2'
_chemical_formula_sum 'C19 H17 N O2'
_chemical_formula_weight 291.34
_chemical_name_systematic
;
Methyl 5-methyl-3,4-diphenyl-1H-pyrrole-2-carboxylate
;
_space_group_IT_number 15
_symmetry_cell_setting monoclinic
_symmetry_space_group_name_Hall '-C 2yc'
_symmetry_space_group_name_H-M 'C 1 2/c 1'
_audit_creation_method SHELXL-97
_cell_angle_alpha 90.00
_cell_angle_beta 118.186(2)
_cell_angle_gamma 90.00
_cell_formula_units_Z 16
_cell_length_a 34.1913(12)
_cell_length_b 10.7042(4)
_cell_length_c 19.1129(9)
_cell_measurement_reflns_used 28010
_cell_measurement_temperature 120(2)
_cell_measurement_theta_max 25.0
_cell_measurement_theta_min 3.3
_cell_volume 6165.6(4)
_computing_cell_refinement
;
SCALEPACK (Otwinowski & Minor, 1997) and COLLECT
;
_computing_data_collection
;
COLLECT (Hooft, 1998)
;
_computing_data_reduction
;
DENZO (Otwinowski & Minor, 1997), COLLECT and maXus (Mackay et al., 1998)
;
_computing_molecular_graphics 'CAMERON (Watkin et al., 1993)'
_computing_publication_material 'WINGX (Farrugia, 1998)'
_computing_structure_refinement 'SHELXL97 (Sheldrick, 1997)'
_computing_structure_solution 'SHELXS97 (Sheldrick, 1990)'
_diffrn_ambient_temperature 120(2)
_diffrn_detector_area_resol_mean '9.091 pixels mm^1^'
_diffrn_measured_fraction_theta_full .995
_diffrn_measured_fraction_theta_max .995
_diffrn_measurement_device_type 'Nonius KappaCCD area-detector'
_diffrn_measurement_method '\f and \w scans to fill the asymmetric unit'
_diffrn_radiation_monochromator graphite
_diffrn_radiation_source 'Nonius FR591 Rotating anode'
_diffrn_radiation_type MoK\a
_diffrn_radiation_wavelength .71073
_diffrn_reflns_av_R_equivalents .1023
_diffrn_reflns_av_sigmaI/netI .0910
_diffrn_reflns_limit_h_max 40
_diffrn_reflns_limit_h_min -40
_diffrn_reflns_limit_k_max 12
_diffrn_reflns_limit_k_min -12
_diffrn_reflns_limit_l_max 22
_diffrn_reflns_limit_l_min -22
_diffrn_reflns_number 28010
_diffrn_reflns_theta_full 25.0
_diffrn_reflns_theta_max 25.0
_diffrn_reflns_theta_min 3.3
_diffrn_standards_decay_% 0
_diffrn_standards_number 0
_exptl_absorpt_coefficient_mu .08
_exptl_absorpt_correction_T_max .996
_exptl_absorpt_correction_T_min .992
_exptl_absorpt_correction_type multi-scan
_exptl_absorpt_process_details '(SORTAV; Blessing, 1997)'
_exptl_crystal_colour Colourless
_exptl_crystal_density_diffrn 1.255
_exptl_crystal_density_method 'not measured'
_exptl_crystal_description Plate
_exptl_crystal_F_000 2464
_exptl_crystal_size_max .10
_exptl_crystal_size_mid .10
_exptl_crystal_size_min .05
_refine_diff_density_max .37
_refine_diff_density_min -.36
_refine_ls_extinction_coef none
_refine_ls_extinction_method none
_refine_ls_goodness_of_fit_ref 1.00
_refine_ls_hydrogen_treatment constr
_refine_ls_matrix_type full
_refine_ls_number_parameters 397
_refine_ls_number_reflns 5420
_refine_ls_number_restraints 0
_refine_ls_restrained_S_all 1.00
_refine_ls_R_factor_all .128
_refine_ls_R_factor_gt .060
_refine_ls_shift/su_max <0.001
_refine_ls_shift/su_mean .000
_refine_ls_structure_factor_coef Fsqd
_refine_ls_weighting_details 'calc w = 1/[\s^2^(Fo^2^)+(0.0881P)^2^+0.4211P] where P = (Fo^2^+2Fc^2^)/3'
_refine_ls_weighting_scheme calc
_refine_ls_wR_factor_ref .171
_reflns_number_gt 3071
_reflns_number_total 5420
_reflns_threshold_expression I>2\s(I)
_cod_data_source_file ya6076.cif
_cod_data_source_block I
_cod_depositor_comments
;
The following automatic conversions were performed:
'_symmetry_cell_setting' value 'Monoclinic' changed to 'monoclinic'
according to '/home/saulius/struct/CIF-dictionaries/cif_core.dic'
dictionary named 'cif_core.dic' version 2.4.1 from 2010-06-29.

Automatic conversion script
Id: cif_fix_enum 1527 2010-12-29 10:47:43Z saulius 

The following automatic conversions were performed:

'_symmetry_cell_setting' value 'Monoclinic' changed to 'monoclinic'
according to /home/saulius/struct/CIF-dictionaries/cif_core.dic
dictionary named 'cif_core.dic' version 2.4.1 from
2010-06-29.

'_exptl_absorpt_correction_type' value 'Multi-scan'
changed to 'multi-scan' according to
/home/saulius/struct/CIF-dictionaries/cif_core.dic dictionary named
'cif_core.dic' version 2.4.1 from 2010-06-29.

Automatic conversion script
Id: cif_fix_values 1715 2011-07-08 13:25:40Z adriana 
;
_cod_original_sg_symbol_H-M 'C 2/c'
_cod_database_code 2200811
_cod_database_fobs_code 2200811

loop_
_symmetry_equiv_pos_as_xyz
'x, y, z'
'-x, y, -z+1/2'
'x+1/2, y+1/2, z'
'-x+1/2, y+1/2, -z+1/2'
'-x, -y, -z'
'x, -y, z-1/2'
'-x+1/2, -y+1/2, -z'
'x+1/2, -y+1/2, z-1/2'

loop_
_atom_site_label
_atom_site_fract_x
_atom_site_fract_y
_atom_site_fract_z
_atom_site_U_iso_or_equiv
_atom_site_adp_type
_atom_site_calc_flag
_atom_site_refinement_flags
_atom_site_occupancy
_atom_site_disorder_assembly
_atom_site_disorder_group
_atom_site_type_symbol
C1 .18316(10) -.2849(3) .1393(2) .0387(8) Uani d . 1 . . C
H1A .2111 -.2737 .1375 .058 Uiso calc R 1 . . H
H1B .1608 -.3208 .0891 .058 Uiso calc R 1 . . H
H1C .1879 -.3413 .1830 .058 Uiso calc R 1 . . H
C2 .16731(10) -.1613(3) .15216(17) .0308(7) Uani d . 1 . . C
C3 .12978(9) -.1280(3) .15895(16) .0283(7) Uani d . 1 . . C
C4 .12983(9) .0051(3) .16501(16) .0276(7) Uani d . 1 . . C
C5 .16766(9) .0479(3) .16284(17) .0300(7) Uani d . 1 . . C
C6 .18825(10) .1682(3) .17113(17) .0308(7) Uani d . 1 . . C
C7 .18855(11) .3832(3) .1993(2) .0423(8) Uani d . 1 . . C
H7A .1710 .4447 .2106 .063 Uiso calc R 1 . . H
H7B .1900 .4077 .1512 .063 Uiso calc R 1 . . H
H7C .2186 .3795 .2441 .063 Uiso calc R 1 . . H
C8 .09577(9) -.2166(3) .15584(17) .0287(7) Uani d . 1 . . C
C9 .10818(10) -.3274(3) .19974(17) .0345(7) Uani d . 1 . . C
H9 .1387 -.3439 .2335 .041 Uiso calc R 1 . . H
C10 .07689(11) -.4131(3) .19489(18) .0390(8) Uani d . 1 . . C
H10 .0860 -.4881 .2250 .047 Uiso calc R 1 . . H
C11 .03201(11) -.3899(3) .14597(19) .0404(8) Uani d . 1 . . C
H11 .0104 -.4490 .1421 .048 Uiso calc R 1 . . H
C12 .01920(10) -.2803(3) .10311(19) .0396(8) Uani d . 1 . . C
H12 -.0114 -.2638 .0700 .048 Uiso calc R 1 . . H
C13 .05045(10) -.1941(3) .10771(18) .0348(7) Uani d . 1 . . C
H13 .0411 -.1189 .0779 .042 Uiso calc R 1 . . H
C14 .09599(9) .0843(3) .17112(17) .0278(7) Uani d . 1 . . C
C15 .08629(10) .0709(3) .23329(18) .0349(8) Uani d . 1 . . C
H15 .1005 .0072 .2716 .042 Uiso calc R 1 . . H
C16 .05599(11) .1495(3) .2404(2) .0402(8) Uani d . 1 . . C
H16 .0498 .1398 .2835 .048 Uiso calc R 1 . . H
C17 .03497(10) .2416(3) .18471(19) .0360(8) Uani d . 1 . . C
H17 .0149 .2970 .1901 .043 Uiso calc R 1 . . H
C18 .04326(10) .2528(3) .12127(19) .0356(8) Uani d . 1 . . C
H18 .0281 .3147 .0820 .043 Uiso calc R 1 . . H
C19 .07334(10) .1753(3) .11396(18) .0337(7) Uani d . 1 . . C
H19 .0787 .1839 .0697 .040 Uiso calc R 1 . . H
C20 .28778(11) .3862(3) .12216(19) .0367(8) Uani d . 1 . . C
H20A .2616 .3719 .1292 .055 Uiso calc R 1 . . H
H20B .2800 .4424 .0770 .055 Uiso calc R 1 . . H
H20C .3113 .4241 .1704 .055 Uiso calc R 1 . . H
C21 .30371(9) .2643(3) .10665(17) .0298(7) Uani d . 1 . . C
C22 .33940(9) .2377(3) .09254(16) .0290(7) Uani d . 1 . . C
C23 .34072(9) .1051(3) .08523(16) .0293(7) Uani d . 1 . . C
C24 .30615(9) .0562(3) .09607(17) .0294(7) Uani d . 1 . . C
C25 .28822(10) -.0669(3) .09481(18) .0325(7) Uani d . 1 . . C
C26 .30009(13) -.2860(3) .0947(2) .0501(9) Uani d . 1 . . C
H26A .3182 -.3449 .0830 .075 Uiso calc R 1 . . H
H26B .2686 -.3029 .0596 .075 Uiso calc R 1 . . H
H26C .3065 -.2957 .1501 .075 Uiso calc R 1 . . H
C27 .37110(10) .3290(3) .09083(17) .0298(7) Uani d . 1 . . C
C28 .35697(10) .4332(3) .04101(17) .0337(7) Uani d . 1 . . C
H28 .3261 .4471 .0084 .040 Uiso calc R 1 . . H
C29 .38728(11) .5168(3) .03829(19) .0391(8) Uani d . 1 . . C
H29 .3771 .5872 .0040 .047 Uiso calc R 1 . . H
C30 .43201(11) .4977(3) .0851(2) .0406(8) Uani d . 1 . . C
H30 .4528 .5537 .0823 .049 Uiso calc R 1 . . H
C31 .44675(11) .3968(3) .13635(19) .0367(8) Uani d . 1 . . C
H31 .4776 .3850 .1698 .044 Uiso calc R 1 . . H
C32 .41665(10) .3131(3) .13905(18) .0344(7) Uani d . 1 . . C
H32 .4271 .2438 .1742 .041 Uiso calc R 1 . . H
C33 .37190(9) .0390(3) .06410(18) .0295(7) Uani d . 1 . . C
C34 .37957(10) .0885(3) .00430(17) .0335(7) Uani d . 1 . . C
H34 .3652 .1639 -.0212 .040 Uiso calc R 1 . . H
C35 .40780(10) .0300(3) -.0187(2) .0388(8) Uani d . 1 . . C
H35 .4127 .0655 -.0595 .047 Uiso calc R 1 . . H
C36 .42864(10) -.0790(3) .0170(2) .0412(8) Uani d . 1 . . C
H36 .4475 -.1203 .0005 .049 Uiso calc R 1 . . H
C37 .42189(10) -.1281(3) .0773(2) .0400(8) Uani d . 1 . . C
H37 .4365 -.2033 .1027 .048 Uiso calc R 1 . . H
C38 .39424(9) -.0696(3) .10128(18) .0343(7) Uani d . 1 . . C
H38 .3905 -.1038 .1436 .041 Uiso calc R 1 . . H
N1 .18954(8) -.0552(2) .15491(14) .0314(6) Uani d . 1 . . N
H1 .2145 -.0523 .1520 .038 Uiso calc R 1 . . H
N2 .28444(8) .1557(2) .10873(14) .0324(6) Uani d . 1 . . N
H2 .2613 .1489 .1170 .039 Uiso calc R 1 . . H
O1 .22208(7) .18485(19) .16545(13) .0410(6) Uani d . 1 . . O
O2 .16790(7) .26184(18) .18756(12) .0363(5) Uani d . 1 . . O
O3 .25634(7) -.08671(19) .10541(13) .0394(5) Uani d . 1 . . O
O4 .31039(7) -.15943(19) .08193(15) .0467(6) Uani d . 1 . . O

loop_
_atom_site_aniso_label
_atom_site_aniso_U_11
_atom_site_aniso_U_22
_atom_site_aniso_U_33
_atom_site_aniso_U_12
_atom_site_aniso_U_13
_atom_site_aniso_U_23
C1 .0339(17) .0348(18) .050(2) .0033(15) .0224(16) .0018(16)
C2 .0288(16) .0283(16) .0341(17) .0008(14) .0139(14) .0011(13)
C3 .0256(15) .0304(17) .0291(16) .0023(14) .0130(13) .0026(13)
C4 .0262(15) .0299(16) .0272(16) .0000(14) .0129(13) .0034(13)
C5 .0282(16) .0308(17) .0300(17) .0043(14) .0129(14) .0030(13)
C6 .0265(16) .0356(18) .0293(16) .0004(15) .0122(14) .0014(14)
C7 .046(2) .0297(17) .051(2) -.0079(16) .0222(17) -.0082(15)
C8 .0295(16) .0309(16) .0326(16) -.0012(14) .0205(14) -.0043(14)
C9 .0364(17) .0341(18) .0341(17) -.0031(15) .0176(15) .0004(14)
C10 .049(2) .0325(17) .0393(18) -.0074(16) .0234(16) .0000(15)
C11 .043(2) .0384(19) .046(2) -.0149(17) .0267(17) -.0118(16)
C12 .0302(17) .046(2) .045(2) -.0059(16) .0206(15) -.0154(17)
C13 .0336(18) .0336(17) .0404(18) .0018(15) .0201(15) -.0035(15)
C14 .0243(15) .0270(15) .0331(16) -.0026(14) .0143(13) .0020(14)
C15 .0360(17) .0335(17) .0375(18) .0027(15) .0191(15) .0073(14)
C16 .0442(19) .0428(19) .045(2) .0076(17) .0305(17) .0063(16)
C17 .0323(17) .0334(18) .045(2) .0010(15) .0203(16) -.0028(16)
C18 .0314(17) .0304(17) .0423(19) .0075(15) .0152(15) .0083(14)
C19 .0325(17) .0389(18) .0321(17) .0045(15) .0173(14) .0066(15)
C20 .0394(18) .0284(16) .0491(19) .0022(15) .0266(16) -.0024(15)
C21 .0274(15) .0280(17) .0339(17) -.0010(14) .0145(14) -.0013(13)
C22 .0300(16) .0280(16) .0277(16) .0019(14) .0127(13) .0004(13)
C23 .0272(16) .0298(16) .0278(16) .0016(14) .0104(13) -.0011(13)
C24 .0286(16) .0267(16) .0351(17) .0031(14) .0168(14) -.0009(13)
C25 .0313(17) .0309(17) .0393(18) -.0001(15) .0199(15) -.0033(14)
C26 .060(2) .0239(17) .078(3) -.0026(17) .041(2) -.0040(17)
C27 .0359(18) .0261(16) .0329(17) -.0004(14) .0208(15) -.0043(13)
C28 .0367(17) .0305(17) .0341(17) -.0008(15) .0168(14) -.0026(14)
C29 .048(2) .0337(18) .0399(19) -.0027(17) .0248(17) .0006(15)
C30 .044(2) .0372(19) .050(2) -.0135(17) .0301(18) -.0124(17)
C31 .0333(17) .0381(19) .0440(19) -.0025(16) .0226(15) -.0121(16)
C32 .0348(18) .0303(17) .0391(18) .0024(15) .0184(15) -.0056(14)
C33 .0260(15) .0261(16) .0370(17) -.0052(14) .0152(14) -.0064(14)
C34 .0325(17) .0330(17) .0375(18) -.0020(15) .0187(15) -.0049(14)
C35 .0392(18) .0409(19) .0432(19) -.0096(17) .0250(16) -.0131(16)
C36 .0300(17) .044(2) .053(2) -.0025(17) .0225(16) -.0156(18)
C37 .0317(17) .0312(17) .053(2) .0009(15) .0162(16) -.0085(16)
C38 .0282(16) .0318(17) .0401(18) -.0042(15) .0139(14) -.0031(15)
N1 .0241(12) .0302(14) .0413(15) -.0004(12) .0167(12) .0018(11)
N2 .0298(14) .0303(14) .0419(15) -.0009(12) .0208(12) -.0017(12)
O1 .0349(12) .0372(13) .0590(15) -.0052(10) .0287(11) -.0065(11)
O2 .0338(12) .0281(11) .0513(13) .0015(10) .0235(11) .0005(10)
O3 .0376(12) .0332(12) .0571(14) -.0045(10) .0302(11) -.0043(11)
O4 .0509(14) .0260(12) .0778(17) -.0041(11) .0424(13) -.0092(11)

loop_
_atom_type_symbol
_atom_type_description
_atom_type_scat_dispersion_real
_atom_type_scat_dispersion_imag
_atom_type_scat_source
C C .0033 .0016 'International Tables Vol C Tables 4.2.6.8 and 6.1.1.4'
H H .0000 .0000 'International Tables Vol C Tables 4.2.6.8 and 6.1.1.4'
N N .0061 .0033 'International Tables Vol C Tables 4.2.6.8 and 6.1.1.4'
O O .0106 .0060 'International Tables Vol C Tables 4.2.6.8 and 6.1.1.4'

loop_
_geom_angle_atom_site_label_1
_geom_angle_atom_site_label_2
_geom_angle_atom_site_label_3
_geom_angle
_geom_angle_publ_flag
N1 C2 C3 107.9(3) no
N1 C2 C1 120.6(3) no
C3 C2 C1 131.4(3) no
C2 C3 C4 107.2(2) no
C2 C3 C8 125.0(3) no
C4 C3 C8 127.8(3) no
C5 C4 C3 107.0(2) no
C5 C4 C14 125.8(3) no
C3 C4 C14 127.2(2) no
N1 C5 C4 107.4(2) no
N1 C5 C6 117.7(3) no
C4 C5 C6 134.8(3) no
O1 C6 O2 121.9(3) no
O1 C6 C5 123.6(3) no
O2 C6 C5 114.5(3) no
C9 C8 C13 117.9(3) no
C9 C8 C3 120.6(3) no
C13 C8 C3 121.4(3) no
C10 C9 C8 121.2(3) no
C9 C10 C11 120.0(3) no
C12 C11 C10 119.5(3) no
C11 C12 C13 120.7(3) no
C12 C13 C8 120.6(3) no
C15 C14 C19 118.4(3) no
C15 C14 C4 121.4(3) no
C19 C14 C4 120.2(3) no
C14 C15 C16 120.9(3) no
C17 C16 C15 120.0(3) no
C18 C17 C16 119.6(3) no
C17 C18 C19 120.7(3) no
C18 C19 C14 120.4(3) no
N2 C21 C22 108.3(2) no
N2 C21 C20 121.2(3) no
C22 C21 C20 130.4(3) no
C21 C22 C23 107.0(3) no
C21 C22 C27 126.1(3) no
C23 C22 C27 126.9(3) no
C24 C23 C22 106.9(2) no
C24 C23 C33 129.0(3) no
C22 C23 C33 124.0(3) no
N2 C24 C23 107.4(2) no
N2 C24 C25 116.4(3) no
C23 C24 C25 136.1(3) no
O3 C25 O4 122.1(3) no
O3 C25 C24 124.1(3) no
O4 C25 C24 113.8(3) no
C32 C27 C28 117.8(3) no
C32 C27 C22 120.5(3) no
C28 C27 C22 121.6(3) no
C29 C28 C27 121.1(3) no
C30 C29 C28 120.0(3) no
C29 C30 C31 119.9(3) no
C30 C31 C32 120.2(3) no
C31 C32 C27 120.9(3) no
C38 C33 C34 117.9(3) no
C38 C33 C23 123.5(3) no
C34 C33 C23 118.6(3) no
C35 C34 C33 121.2(3) no
C36 C35 C34 120.2(3) no
C35 C36 C37 119.2(3) no
C38 C37 C36 120.9(3) no
C37 C38 C33 120.5(3) no
C2 N1 C5 110.6(2) no
C21 N2 C24 110.4(2) no
C6 O2 C7 116.1(2) no
C25 O4 C26 117.2(2) no

loop_
_geom_bond_atom_site_label_1
_geom_bond_atom_site_label_2
_geom_bond_site_symmetry_2
_geom_bond_distance
_geom_bond_publ_flag
C1 C2 . 1.493(4) no
C2 N1 . 1.353(4) no
C2 C3 . 1.396(4) no
C3 C4 . 1.430(4) no
C3 C8 . 1.479(4) no
C4 C5 . 1.391(4) no
C4 C14 . 1.483(4) no
C5 N1 . 1.381(4) no
C5 C6 . 1.440(4) no
C6 O1 . 1.225(3) no
C6 O2 . 1.339(4) no
C7 O2 . 1.445(4) no
C8 C9 . 1.398(4) no
C8 C13 . 1.399(4) no
C9 C10 . 1.379(4) no
C10 C11 . 1.391(5) no
C11 C12 . 1.379(5) no
C12 C13 . 1.383(4) no
C14 C15 . 1.384(4) no
C14 C19 . 1.394(4) no
C15 C16 . 1.390(4) no
C16 C17 . 1.377(4) no
C17 C18 . 1.375(4) no
C18 C19 . 1.379(4) no
C20 C21 . 1.497(4) no
C21 N2 . 1.346(4) no
C21 C22 . 1.398(4) no
C22 C23 . 1.429(4) no
C22 C27 . 1.471(4) no
C23 C24 . 1.395(4) no
C23 C33 . 1.486(4) no
C24 N2 . 1.383(4) no
C24 C25 . 1.449(4) no
C25 O3 . 1.218(3) no
C25 O4 . 1.339(4) no
C26 O4 . 1.449(4) no
C27 C32 . 1.396(4) no
C27 C28 . 1.396(4) no
C28 C29 . 1.389(4) no
C29 C30 . 1.374(4) no
C30 C31 . 1.383(5) no
C31 C32 . 1.384(4) no
C33 C38 . 1.388(4) no
C33 C34 . 1.393(4) no
C34 C35 . 1.386(4) no
C35 C36 . 1.369(4) no
C36 C37 . 1.383(5) no
C37 C38 . 1.380(4) no

loop_
_geom_hbond_atom_site_label_D
_geom_hbond_atom_site_label_H
_geom_hbond_atom_site_label_A
_geom_hbond_distance_DH
_geom_hbond_distance_HA
_geom_hbond_distance_DA
_geom_hbond_angle_DHA
_geom_hbond_publ_flag
N1 H1 O3 .88 2.05 2.875(3) 156.7 yes
N2 H2 O1 .88 1.99 2.829(3) 157.9 yes

loop_
_cod_related_entry_id
_cod_related_entry_database
_cod_related_entry_code
1 ChemSpider 24731365
